data_9016035
loop_
_publ_author_name
'Moreau, J. M.'
'Galez, P.'
'Peigneux, J. P.'
'Korzhik, M. V.'

_publ_section_title
;
 Structural characterization of PbWO4 and related new phase Pb7W8O(32-x)
;
_journal_name_full 'Journal of Alloys and Compounds'
_journal_page_first 46
_journal_page_last 48
_journal_paper_doi 10.1016/0925-8388(95)02175-2
_journal_volume 238
_journal_year 1996
_chemical_formula_sum 'O3.6 Pb0.875 W'
_space_group_IT_number 126
_symmetry_space_group_name_Hall '-P 4a 2bc'
_symmetry_space_group_name_H-M 'P 4/n n c :2'
_cell_angle_alpha 90
_cell_angle_beta 90
_cell_angle_gamma 90
_cell_length_a 7.719
_cell_length_b 7.719
_cell_length_c 12.018
_cell_formula_units_Z 8
_cell_volume 716.068
_database_code_amcsd 0012778
_exptl_crystal_density_diffrn 7.843
_cod_original_sg_symbol_H-M 'P 4/n n c'
_cod_original_formula_sum 'Pb.875 W O3.6'
_cod_database_code 9016035
_amcsd_formula_title Pb7W8O(32-x)

loop_
_space_group_symop_operation_xyz
x,y,z
-y,-x,1/2+z
y,x,1/2-z
1/2+y,-x,-z
1/2-y,x,z
1/2+x,-y,1/2+z
1/2-x,y,1/2-z
1/2+x,1/2+y,-z
1/2-x,1/2-y,z
1/2+y,1/2+x,1/2+z
1/2-y,1/2-x,1/2-z
-y,1/2+x,-z
y,1/2-x,z
-x,1/2+y,1/2+z
x,1/2-y,1/2-z
-x,-y,-z

loop_
_atom_site_label
_atom_site_fract_x
_atom_site_fract_y
_atom_site_fract_z
_atom_site_occupancy
_atom_site_U_iso_or_equiv
Pb1 0.25000 0.25000 0.25000 0.50000 0.02660
Pb2 0.25000 0.25000 0.75000 1.00000 0.00887
Pb3 0.25000 0.75000 0.75000 1.00000 0.01140
W 0.00000 0.00000 0.00000 1.00000 0.00380
O1 0.03700 0.18100 0.08600 1.00000 0.00380
O2 0.65300 0.09500 0.09600 0.80000 0.02533

loop_
_cod_related_entry_id
_cod_related_entry_database
_cod_related_entry_code
1 AMCSD 0012778
